data_2231540
loop_
_publ_author_name
'Bhatt, Pralav'
'Govender, Thavendran'
'Kruger, Hendrik G.'
'Maguire, Glenn E. M.'

_publ_section_title
;
 <i>N</i>-Benzyl-5-(dimethylamino)naphthalene-1-sulfonamide
;
_journal_coeditor_code HG5080
_journal_issue 9
_journal_name_full 'Acta Crystallographica Section E'
_journal_page_first o2458
_journal_page_last o2459
_journal_paper_doi 10.1107/S1600536811033083
_journal_volume 67
_journal_year 2011
_chemical_formula_iupac 'C19 H20 N2 O2 S'
_chemical_formula_moiety 'C19 H20 N2 O2 S'
_chemical_formula_sum 'C19 H20 N2 O2 S'
_chemical_formula_weight 340.43
_chemical_name_systematic
;
<i>N</i>-Benzyl-5-(dimethylamino)naphthalene-1-sulfonamide
;
_space_group_IT_number 15
_symmetry_cell_setting monoclinic
_symmetry_space_group_name_Hall '-C 2yc'
_symmetry_space_group_name_H-M 'C 1 2/c 1'
_atom_sites_solution_hydrogens geom
_atom_sites_solution_primary direct
_atom_sites_solution_secondary difmap
_audit_creation_method SHELXL-97
_cell_angle_alpha 90.00
_cell_angle_beta 108.7790(10)
_cell_angle_gamma 90.00
_cell_formula_units_Z 8
_cell_length_a 16.6635(5)
_cell_length_b 9.5722(2)
_cell_length_c 22.8942(7)
_cell_measurement_reflns_used 4275
_cell_measurement_temperature 173(2)
_cell_measurement_theta_max 28.28
_cell_measurement_theta_min 2.49
_cell_volume 3457.38(17)
_computing_cell_refinement 'DENZO-SMN (Otwinowski & Minor, 1997)'
_computing_data_collection 'COLLECT (Nonius, 2000)'
_computing_data_reduction 'DENZO-SMN (Otwinowski & Minor, 1997)'
_computing_molecular_graphics 'OLEX2 (Dolomanov <i>et al.</i>, 2009)'
_computing_publication_material 'SHELXL97 (Sheldrick, 2008)'
_computing_structure_refinement 'SHELXL97 (Sheldrick, 2008)'
_computing_structure_solution 'SHELXS97 (Sheldrick, 2008)'
_diffrn_ambient_temperature 173(2)
_diffrn_measured_fraction_theta_full 0.998
_diffrn_measured_fraction_theta_max 0.998
_diffrn_measurement_device_type 'Nonius KappaCCD'
_diffrn_measurement_method '1.2\% \f scans and \w scans'
_diffrn_radiation_monochromator graphite
_diffrn_radiation_source 'fine-focus sealed tube'
_diffrn_radiation_type MoK\a
_diffrn_radiation_wavelength 0.71073
_diffrn_reflns_av_R_equivalents 0.000
_diffrn_reflns_av_sigmaI/netI 0.0175
_diffrn_reflns_limit_h_max 22
_diffrn_reflns_limit_h_min 0
_diffrn_reflns_limit_k_max 12
_diffrn_reflns_limit_k_min 0
_diffrn_reflns_limit_l_max 28
_diffrn_reflns_limit_l_min -30
_diffrn_reflns_number 4275
_diffrn_reflns_theta_full 28.28
_diffrn_reflns_theta_max 28.28
_diffrn_reflns_theta_min 2.49
_diffrn_standards_decay_% 0
_diffrn_standards_interval_count 0
_diffrn_standards_interval_time 0
_diffrn_standards_number 0
_exptl_absorpt_coefficient_mu 0.201
_exptl_absorpt_correction_type none
_exptl_crystal_colour colourless
_exptl_crystal_density_diffrn 1.308
_exptl_crystal_density_method 'not measured'
_exptl_crystal_description block
_exptl_crystal_F_000 1440
_exptl_crystal_size_max 0.30
_exptl_crystal_size_mid 0.24
_exptl_crystal_size_min 0.22
_refine_diff_density_max 0.373
_refine_diff_density_min -0.396
_refine_ls_extinction_method none
_refine_ls_goodness_of_fit_ref 1.026
_refine_ls_hydrogen_treatment mixed
_refine_ls_matrix_type full
_refine_ls_number_parameters 223
_refine_ls_number_reflns 4275
_refine_ls_number_restraints 1
_refine_ls_restrained_S_all 1.026
_refine_ls_R_factor_all 0.0422
_refine_ls_R_factor_gt 0.0358
_refine_ls_shift/su_max 0.000
_refine_ls_shift/su_mean 0.000
_refine_ls_structure_factor_coef Fsqd
_refine_ls_weighting_details 'calc w=1/[\s^2^(Fo^2^)+(0.0451P)^2^+3.0274P] where P=(Fo^2^+2Fc^2^)/3'
_refine_ls_weighting_scheme calc
_refine_ls_wR_factor_gt 0.0913
_refine_ls_wR_factor_ref 0.0957
_reflns_number_gt 3747
_reflns_number_total 4275
_reflns_threshold_expression I>2sigma(I)
_cod_data_source_file hg5080.cif
_cod_data_source_block I
_cod_original_cell_volume 3457.38(16)
_cod_original_sg_symbol_H-M 'C 2/c'
_cod_database_code 2231540
_cod_database_fobs_code 2231540

loop_
_symmetry_equiv_pos_as_xyz
'x, y, z'
'-x, y, -z+1/2'
'x+1/2, y+1/2, z'
'-x+1/2, y+1/2, -z+1/2'
'-x, -y, -z'
'x, -y, z-1/2'
'-x+1/2, -y+1/2, -z'
'x+1/2, -y+1/2, z-1/2'

loop_
_atom_site_type_symbol
_atom_site_label
_atom_site_fract_x
_atom_site_fract_y
_atom_site_fract_z
_atom_site_U_iso_or_equiv
_atom_site_adp_type
_atom_site_calc_flag
_atom_site_refinement_flags
_atom_site_occupancy
_atom_site_symmetry_multiplicity
S S1 0.20046(2) 0.47743(3) 0.473136(13) 0.02444(9) Uani d . 1 1
O O1 0.18380(7) 0.60223(10) 0.50185(4) 0.0342(2) Uani d . 1 1
O O2 0.16204(6) 0.34869(10) 0.48342(4) 0.0307(2) Uani d . 1 1
N N1 0.30155(7) 0.45093(11) 0.49739(5) 0.0276(2) Uani d D 1 1
H H1 0.3140(12) 0.3655(16) 0.4932(8) 0.050(5) Uiso d D 1 1
N N2 0.12696(7) 0.39094(13) 0.17747(5) 0.0300(2) Uani d . 1 1
C C1 0.43601(8) 0.58023(13) 0.54635(6) 0.0268(3) Uani d . 1 1
C C2 0.49467(9) 0.68229(15) 0.54407(7) 0.0348(3) Uani d . 1 1
H H2 0.4855 0.7356 0.5075 0.042 Uiso calc R 1 1
C C3 0.56607(9) 0.70685(17) 0.59432(8) 0.0424(4) Uani d . 1 1
H H3 0.6051 0.7775 0.5924 0.051 Uiso calc R 1 1
C C4 0.58056(10) 0.62813(18) 0.64761(8) 0.0435(4) Uani d . 1 1
H H4 0.6299 0.6438 0.6820 0.052 Uiso calc R 1 1
C C5 0.52285(10) 0.52681(18) 0.65038(7) 0.0426(4) Uani d . 1 1
H H5 0.5326 0.4730 0.6869 0.051 Uiso calc R 1 1
C C6 0.45021(9) 0.50297(15) 0.59985(7) 0.0348(3) Uani d . 1 1
H H6 0.4106 0.4337 0.6022 0.042 Uiso calc R 1 1
C C7 0.35869(8) 0.56091(13) 0.49002(6) 0.0286(3) Uani d . 1 1
H H7A 0.3271 0.6502 0.4809 0.034 Uiso calc R 1 1
H H7B 0.3774 0.5378 0.4543 0.034 Uiso calc R 1 1
C C8 0.16952(7) 0.51250(12) 0.39278(5) 0.0221(2) Uani d . 1 1
C C9 0.14023(8) 0.64467(13) 0.37456(6) 0.0262(2) Uani d . 1 1
H H9 0.1360 0.7110 0.4043 0.031 Uiso calc R 1 1
C C10 0.11642(8) 0.68209(13) 0.31179(6) 0.0286(3) Uani d . 1 1
H H10 0.0963 0.7738 0.2993 0.034 Uiso calc R 1 1
C C11 0.12215(8) 0.58726(13) 0.26895(6) 0.0263(3) Uani d . 1 1
H H11 0.1070 0.6146 0.2269 0.032 Uiso calc R 1 1
C C12 0.15032(7) 0.44820(13) 0.28577(5) 0.0226(2) Uani d . 1 1
C C13 0.15527(7) 0.34835(14) 0.24015(5) 0.0250(2) Uani d . 1 1
C C14 0.18974(8) 0.21871(14) 0.25901(6) 0.0295(3) Uani d . 1 1
H H14 0.1961 0.1540 0.2293 0.035 Uiso calc R 1 1
C C15 0.21569(8) 0.18099(14) 0.32193(6) 0.0301(3) Uani d . 1 1
H H15 0.2390 0.0908 0.3339 0.036 Uiso calc R 1 1
C C16 0.20798(8) 0.27152(13) 0.36610(6) 0.0261(2) Uani d . 1 1
H H16 0.2239 0.2427 0.4080 0.031 Uiso calc R 1 1
C C17 0.17616(7) 0.40859(12) 0.34938(5) 0.0217(2) Uani d . 1 1
C C18 0.03465(9) 0.40632(18) 0.15059(7) 0.0391(3) Uani d . 1 1
H H18A 0.0086 0.3139 0.1402 0.059 Uiso calc R 1 1
H H18B 0.0214 0.4634 0.1132 0.059 Uiso calc R 1 1
H H18C 0.0124 0.4519 0.1805 0.059 Uiso calc R 1 1
C C19 0.16041(11) 0.31121(19) 0.13632(7) 0.0440(4) Uani d . 1 1
H H19A 0.2222 0.3041 0.1543 0.066 Uiso calc R 1 1
H H19B 0.1460 0.3585 0.0963 0.066 Uiso calc R 1 1
H H19C 0.1356 0.2174 0.1306 0.066 Uiso calc R 1 1

loop_
_atom_site_aniso_label
_atom_site_aniso_U_11
_atom_site_aniso_U_22
_atom_site_aniso_U_33
_atom_site_aniso_U_12
_atom_site_aniso_U_13
_atom_site_aniso_U_23
S1 0.03185(16) 0.02196(15) 0.01989(15) 0.00216(11) 0.00886(11) 0.00062(10)
O1 0.0511(6) 0.0282(5) 0.0261(5) 0.0076(4) 0.0164(4) -0.0023(4)
O2 0.0370(5) 0.0270(5) 0.0301(5) -0.0001(4) 0.0139(4) 0.0051(4)
N1 0.0310(5) 0.0205(5) 0.0262(5) 0.0004(4) 0.0021(4) 0.0006(4)
N2 0.0290(5) 0.0407(6) 0.0206(5) 0.0027(5) 0.0082(4) -0.0020(4)
C1 0.0280(6) 0.0226(6) 0.0286(6) 0.0030(5) 0.0076(5) -0.0041(5)
C2 0.0314(7) 0.0320(7) 0.0420(8) 0.0005(5) 0.0130(6) -0.0016(6)
C3 0.0302(7) 0.0378(8) 0.0578(10) -0.0039(6) 0.0122(7) -0.0103(7)
C4 0.0307(7) 0.0461(9) 0.0453(9) 0.0016(6) 0.0003(6) -0.0161(7)
C5 0.0422(8) 0.0462(9) 0.0314(7) 0.0025(7) 0.0006(6) -0.0014(6)
C6 0.0356(7) 0.0328(7) 0.0310(7) -0.0022(6) 0.0039(6) 0.0001(5)
C7 0.0338(6) 0.0233(6) 0.0262(6) -0.0009(5) 0.0063(5) 0.0012(5)
C8 0.0232(5) 0.0235(6) 0.0197(5) 0.0009(4) 0.0068(4) 0.0004(4)
C9 0.0303(6) 0.0235(6) 0.0259(6) 0.0029(5) 0.0106(5) -0.0003(5)
C10 0.0317(6) 0.0243(6) 0.0290(6) 0.0056(5) 0.0086(5) 0.0048(5)
C11 0.0267(6) 0.0293(6) 0.0222(5) 0.0013(5) 0.0068(5) 0.0047(5)
C12 0.0198(5) 0.0263(6) 0.0221(5) 0.0002(4) 0.0073(4) 0.0000(4)
C13 0.0211(5) 0.0317(6) 0.0227(5) -0.0004(5) 0.0076(4) -0.0027(5)
C14 0.0296(6) 0.0301(7) 0.0288(6) 0.0025(5) 0.0093(5) -0.0078(5)
C15 0.0310(6) 0.0237(6) 0.0332(7) 0.0049(5) 0.0068(5) -0.0023(5)
C16 0.0270(6) 0.0240(6) 0.0252(6) 0.0018(5) 0.0055(5) 0.0003(5)
C17 0.0193(5) 0.0232(6) 0.0224(5) -0.0002(4) 0.0064(4) -0.0007(4)
C18 0.0320(7) 0.0515(9) 0.0283(7) 0.0022(6) 0.0020(5) -0.0016(6)
C19 0.0523(9) 0.0567(10) 0.0288(7) 0.0067(8) 0.0212(7) -0.0047(7)

loop_
_atom_type_symbol
_atom_type_description
_atom_type_scat_dispersion_real
_atom_type_scat_dispersion_imag
_atom_type_scat_source
C C 0.0033 0.0016 'International Tables Vol C Tables 4.2.6.8 and 6.1.1.4'
H H 0.0000 0.0000 'International Tables Vol C Tables 4.2.6.8 and 6.1.1.4'
N N 0.0061 0.0033 'International Tables Vol C Tables 4.2.6.8 and 6.1.1.4'
O O 0.0106 0.0060 'International Tables Vol C Tables 4.2.6.8 and 6.1.1.4'
S S 0.1246 0.1234 'International Tables Vol C Tables 4.2.6.8 and 6.1.1.4'

loop_
_geom_angle_atom_site_label_1
_geom_angle_atom_site_label_2
_geom_angle_atom_site_label_3
_geom_angle
O1 S1 O2 118.40(6)
O1 S1 N1 107.93(6)
O2 S1 N1 106.16(6)
O1 S1 C8 106.45(6)
O2 S1 C8 109.54(6)
N1 S1 C8 107.99(6)
C7 N1 S1 119.48(9)
C7 N1 H1 118.9(13)
S1 N1 H1 112.0(13)
C13 N2 C19 115.60(11)
C13 N2 C18 114.53(11)
C19 N2 C18 110.42(11)
C6 C1 C2 119.02(13)
C6 C1 C7 123.03(12)
C2 C1 C7 117.94(12)
C3 C2 C1 120.89(14)
C3 C2 H2 119.6
C1 C2 H2 119.6
C2 C3 C4 119.91(14)
C2 C3 H3 120.0
C4 C3 H3 120.0
C5 C4 C3 119.67(14)
C5 C4 H4 120.2
C3 C4 H4 120.2
C4 C5 C6 120.44(15)
C4 C5 H5 119.8
C6 C5 H5 119.8
C1 C6 C5 120.06(14)
C1 C6 H6 120.0
C5 C6 H6 120.0
N1 C7 C1 113.36(10)
N1 C7 H7A 108.9
C1 C7 H7A 108.9
N1 C7 H7B 108.9
C1 C7 H7B 108.9
H7A C7 H7B 107.7
C9 C8 C17 121.86(11)
C9 C8 S1 116.47(9)
C17 C8 S1 121.66(9)
C8 C9 C10 120.04(11)
C8 C9 H9 120.0
C10 C9 H9 120.0
C11 C10 C9 120.21(12)
C11 C10 H10 119.9
C9 C10 H10 119.9
C10 C11 C12 121.47(11)
C10 C11 H11 119.3
C12 C11 H11 119.3
C11 C12 C17 119.24(11)
C11 C12 C13 121.10(11)
C17 C12 C13 119.64(11)
C14 C13 N2 123.05(11)
C14 C13 C12 119.15(11)
N2 C13 C12 117.75(11)
C13 C14 C15 120.69(11)
C13 C14 H14 119.7
C15 C14 H14 119.7
C16 C15 C14 121.42(12)
C16 C15 H15 119.3
C14 C15 H15 119.3
C15 C16 C17 120.09(11)
C15 C16 H16 120.0
C17 C16 H16 120.0
C16 C17 C12 118.87(11)
C16 C17 C8 123.98(11)
C12 C17 C8 117.14(11)
N2 C18 H18A 109.5
N2 C18 H18B 109.5
H18A C18 H18B 109.5
N2 C18 H18C 109.5
H18A C18 H18C 109.5
H18B C18 H18C 109.5
N2 C19 H19A 109.5
N2 C19 H19B 109.5
H19A C19 H19B 109.5
N2 C19 H19C 109.5
H19A C19 H19C 109.5
H19B C19 H19C 109.5

loop_
_geom_bond_atom_site_label_1
_geom_bond_atom_site_label_2
_geom_bond_distance
S1 O1 1.4331(9)
S1 O2 1.4425(9)
S1 N1 1.6150(11)
S1 C8 1.7754(12)
N1 C7 1.4651(17)
N1 H1 0.857(14)
N2 C13 1.4184(16)
N2 C19 1.4558(17)
N2 C18 1.4687(17)
C1 C6 1.3843(19)
C1 C2 1.3948(19)
C1 C7 1.5125(17)
C2 C3 1.383(2)
C2 H2 0.9500
C3 C4 1.387(2)
C3 H3 0.9500
C4 C5 1.382(2)
C4 H4 0.9500
C5 C6 1.398(2)
C5 H5 0.9500
C6 H6 0.9500
C7 H7A 0.9900
C7 H7B 0.9900
C8 C9 1.3718(17)
C8 C17 1.4351(16)
C9 C10 1.4084(17)
C9 H9 0.9500
C10 C11 1.3622(18)
C10 H10 0.9500
C11 C12 1.4227(17)
C11 H11 0.9500
C12 C17 1.4306(16)
C12 C13 1.4375(16)
C13 C14 1.3771(19)
C14 C15 1.4113(18)
C14 H14 0.9500
C15 C16 1.3687(18)
C15 H15 0.9500
C16 C17 1.4207(17)
C16 H16 0.9500
C18 H18A 0.9800
C18 H18B 0.9800
C18 H18C 0.9800
C19 H19A 0.9800
C19 H19B 0.9800
C19 H19C 0.9800

loop_
_geom_hbond_atom_site_label_D
_geom_hbond_atom_site_label_H
_geom_hbond_atom_site_label_A
_geom_hbond_site_symmetry_A
_geom_hbond_distance_DH
_geom_hbond_distance_HA
_geom_hbond_distance_DA
_geom_hbond_angle_DHA
N1 H1 O2 7_556 0.857(16) 2.124(16) 2.9351(14) 157.8(17)

loop_
_geom_torsion_atom_site_label_1
_geom_torsion_atom_site_label_2
_geom_torsion_atom_site_label_3
_geom_torsion_atom_site_label_4
_geom_torsion
O1 S1 N1 C7 -55.53(11)
O2 S1 N1 C7 176.58(9)
C8 S1 N1 C7 59.17(11)
C6 C1 C2 C3 -0.1(2)
C7 C1 C2 C3 178.98(13)
C1 C2 C3 C4 0.8(2)
C2 C3 C4 C5 -0.9(2)
C3 C4 C5 C6 0.2(2)
C2 C1 C6 C5 -0.6(2)
C7 C1 C6 C5 -179.62(13)
C4 C5 C6 C1 0.5(2)
S1 N1 C7 C1 137.24(10)
C6 C1 C7 N1 -1.11(18)
C2 C1 C7 N1 179.83(11)
O1 S1 C8 C9 2.04(12)
O2 S1 C8 C9 131.16(10)
N1 S1 C8 C9 -113.64(10)
O1 S1 C8 C17 -178.94(10)
O2 S1 C8 C17 -49.82(11)
N1 S1 C8 C17 65.38(11)
C17 C8 C9 C10 -0.62(19)
S1 C8 C9 C10 178.40(10)
C8 C9 C10 C11 0.16(19)
C9 C10 C11 C12 1.33(19)
C10 C11 C12 C17 -2.33(18)
C10 C11 C12 C13 179.29(11)
C19 N2 C13 C14 -19.34(19)
C18 N2 C13 C14 110.75(14)
C19 N2 C13 C12 158.21(12)
C18 N2 C13 C12 -71.70(15)
C11 C12 C13 C14 174.43(12)
C17 C12 C13 C14 -3.94(17)
C11 C12 C13 N2 -3.22(17)
C17 C12 C13 N2 178.41(10)
N2 C13 C14 C15 -179.01(12)
C12 C13 C14 C15 3.47(19)
C13 C14 C15 C16 -0.4(2)
C14 C15 C16 C17 -2.3(2)
C15 C16 C17 C12 1.77(18)
C15 C16 C17 C8 -177.02(12)
C11 C12 C17 C16 -177.06(11)
C13 C12 C17 C16 1.34(16)
C11 C12 C17 C8 1.81(16)
C13 C12 C17 C8 -179.79(10)
C9 C8 C17 C16 178.42(12)
S1 C8 C17 C16 -0.55(16)
C9 C8 C17 C12 -0.39(17)
S1 C8 C17 C12 -179.35(9)

loop_
_cod_related_entry_id
_cod_related_entry_database
_cod_related_entry_code
1 ChemSpider 520522
